data_7050293
loop_
_publ_author_name
'Paul Kelly'
'Mark R Bailey'
'Mark R.J.Elsegood'
'Liam M.Gilby'
'Kathryn E.Holmes'
'Michael J.Papageorgiou'
'Sarah Pedron-Haba'

_publ_section_title
;
Reactions of mono- and bis-N-bromosulfimides with
thio-ether crowns, phosphines and selenides
;
_journal_name_full 'New J.Chem.(Nouv.J.Chim.)'
_journal_year 2004
_chemical_formula_sum 'C56 H52 Br2 N2 O2 P2 S2'
_chemical_formula_weight 1070.88
_space_group_IT_number 14
_symmetry_cell_setting monoclinic
_symmetry_space_group_name_Hall '-P 2ybc'
_symmetry_space_group_name_H-M 'P 1 21/c 1'
_atom_sites_solution_hydrogens geom
_atom_sites_solution_primary direct
_atom_sites_solution_secondary difmap
_cell_angle_alpha 90.00
_cell_angle_beta 95.367(2)
_cell_angle_gamma 90.00
_cell_formula_units_Z 2
_cell_length_a 9.4252(5)
_cell_length_b 14.7382(8)
_cell_length_c 18.3414(10)
_cell_measurement_reflns_used 6074
_cell_measurement_temperature 150(2)
_cell_measurement_theta_max 26.75
_cell_measurement_theta_min 2.17
_cell_volume 2536.6(2)
_diffrn_ambient_temperature 150(2)
_diffrn_detector_area_resol_mean ?
_diffrn_measurement_device_type 'Bruker SMART 1000 CCD diffractometer'
_diffrn_measurement_method '\w rotation with narrow frames'
_diffrn_radiation_monochromator graphite
_diffrn_radiation_source 'sealed tube'
_diffrn_radiation_type MoK\a
_diffrn_radiation_wavelength 0.71073
_diffrn_reflns_av_R_equivalents 0.0396
_diffrn_reflns_av_sigmaI/netI 0.0432
_diffrn_reflns_limit_h_max 12
_diffrn_reflns_limit_h_min -12
_diffrn_reflns_limit_k_max 19
_diffrn_reflns_limit_k_min -19
_diffrn_reflns_limit_l_max 24
_diffrn_reflns_limit_l_min -24
_diffrn_reflns_number 21995
_diffrn_reflns_theta_max 29.01
_diffrn_reflns_theta_min 1.78
_diffrn_standards_decay_% 0
_diffrn_standards_interval_count ?
_diffrn_standards_interval_time ?
_diffrn_standards_number 0
_exptl_absorpt_coefficient_mu 1.787
_exptl_absorpt_correction_T_max 0.736
_exptl_absorpt_correction_T_min 0.651
_exptl_absorpt_correction_type multi-scan
_exptl_absorpt_process_details 'SADABS v.2.03, Sheldrick, G.M.,(2001)'
_exptl_crystal_colour colourless
_exptl_crystal_density_diffrn 1.402
_exptl_crystal_density_meas ?
_exptl_crystal_density_method 'not measured'
_exptl_crystal_description block
_exptl_crystal_F_000 1100
_exptl_crystal_size_max 0.25
_exptl_crystal_size_mid 0.19
_exptl_crystal_size_min 0.17
_refine_ls_extinction_coef ?
_refine_ls_extinction_method none
_refine_ls_goodness_of_fit_ref 1.033
_refine_ls_hydrogen_treatment mixed
_refine_ls_matrix_type full
_refine_ls_number_parameters 302
_refine_ls_number_reflns 6139
_refine_ls_number_restraints 1
_refine_ls_restrained_S_all 1.034
_refine_ls_R_factor_all 0.0836
_refine_ls_R_factor_gt 0.0507
_refine_ls_shift/su_max 0.000
_refine_ls_shift/su_mean 0.000
_refine_ls_structure_factor_coef Fsqd
_refine_ls_weighting_details 'calc w=1/[\s^2^(Fo^2^)+(0.0661P)^2^+3.5951P] where P=(Fo^2^+2Fc^2^)/3'
_refine_ls_weighting_scheme calc
_refine_ls_wR_factor_gt 0.1260
_refine_ls_wR_factor_ref 0.1455
_reflns_number_gt 4279
_reflns_number_total 6139
_reflns_threshold_expression I>2\s(I)
_cod_original_sg_symbol_H-M 'P 21/c'
_cod_database_code 7050293

loop_
_symmetry_equiv_pos_as_xyz
'x, y, z'
'-x, y+1/2, -z+1/2'
'-x, -y, -z'
'x, -y-1/2, z-1/2'

loop_
_atom_site_label
_atom_site_type_symbol
_atom_site_fract_x
_atom_site_fract_y
_atom_site_fract_z
_atom_site_U_iso_or_equiv
_atom_site_adp_type
_atom_site_occupancy
_atom_site_symmetry_multiplicity
_atom_site_calc_flag
_atom_site_refinement_flags
_atom_site_disorder_assembly
_atom_site_disorder_group
P1 P 0.53617(8) 0.28977(5) -0.02598(4) 0.02264(18) Uani 1 1 d . . .
S1 S 0.80710(8) 0.33908(5) 0.04461(4) 0.02464(17) Uani 1 1 d . . .
N1 N 0.6914(3) 0.33393(19) -0.02477(15) 0.0294(6) Uani 1 1 d . . .
C1 C 0.5352(3) 0.1783(2) -0.06462(18) 0.0268(7) Uani 1 1 d . . .
C2 C 0.4355(4) 0.1131(2) -0.0494(2) 0.0447(9) Uani 1 1 d . . .
H2 H 0.3710 0.1248 -0.0137 0.054 Uiso 1 1 calc R . .
C3 C 0.4305(6) 0.0312(3) -0.0863(3) 0.0628(13) Uani 1 1 d . . .
H3 H 0.3612 -0.0128 -0.0764 0.075 Uiso 1 1 calc R . .
C4 C 0.5250(5) 0.0130(3) -0.1370(3) 0.0560(11) Uani 1 1 d . . .
H4 H 0.5204 -0.0434 -0.1623 0.067 Uiso 1 1 calc R . .
C5 C 0.6268(5) 0.0763(3) -0.1515(2) 0.0475(10) Uani 1 1 d . . .
H5 H 0.6942 0.0628 -0.1854 0.057 Uiso 1 1 calc R . .
C6 C 0.6299(4) 0.1592(2) -0.11644(19) 0.0351(8) Uani 1 1 d . . .
H6 H 0.6973 0.2037 -0.1278 0.042 Uiso 1 1 calc R . .
C7 C 0.4225(3) 0.3579(2) -0.08752(16) 0.0234(6) Uani 1 1 d . . .
C8 C 0.4603(4) 0.4465(2) -0.10331(19) 0.0316(7) Uani 1 1 d . . .
H8 H 0.5468 0.4714 -0.0811 0.038 Uiso 1 1 calc R . .
C9 C 0.3724(4) 0.4984(2) -0.15122(19) 0.0360(8) Uani 1 1 d . . .
H9 H 0.3985 0.5590 -0.1618 0.043 Uiso 1 1 calc R . .
C10 C 0.2462(4) 0.4626(3) -0.18400(19) 0.0360(8) Uani 1 1 d . . .
H10 H 0.1862 0.4985 -0.2170 0.043 Uiso 1 1 calc R . .
C11 C 0.2074(4) 0.3749(3) -0.1689(2) 0.0352(8) Uani 1 1 d . . .
H11 H 0.1207 0.3506 -0.1913 0.042 Uiso 1 1 calc R . .
C12 C 0.2954(3) 0.3220(2) -0.12065(18) 0.0300(7) Uani 1 1 d . . .
H12 H 0.2689 0.2615 -0.1103 0.036 Uiso 1 1 calc R . .
C13 C 0.4650(3) 0.2847(2) 0.06136(17) 0.0253(6) Uani 1 1 d . . .
C14 C 0.5419(3) 0.2378(2) 0.11902(19) 0.0305(7) Uani 1 1 d . . .
H14 H 0.6251 0.2048 0.1100 0.037 Uiso 1 1 calc R . .
C15 C 0.4976(4) 0.2394(2) 0.1886(2) 0.0367(8) Uani 1 1 d . . .
H15 H 0.5509 0.2084 0.2275 0.044 Uiso 1 1 calc R . .
C16 C 0.3757(4) 0.2862(3) 0.2015(2) 0.0411(9) Uani 1 1 d . . .
H16 H 0.3454 0.2875 0.2495 0.049 Uiso 1 1 calc R . .
C17 C 0.2968(4) 0.3313(3) 0.1450(2) 0.0411(9) Uani 1 1 d . . .
H17 H 0.2118 0.3622 0.1541 0.049 Uiso 1 1 calc R . .
C18 C 0.3420(4) 0.3315(2) 0.07489(19) 0.0320(7) Uani 1 1 d . . .
H18 H 0.2891 0.3634 0.0364 0.038 Uiso 1 1 calc R . .
C19 C 0.9259(3) 0.2445(2) 0.03800(18) 0.0276(7) Uani 1 1 d . . .
C20 C 0.9658(4) 0.2151(2) -0.02855(19) 0.0338(7) Uani 1 1 d . . .
H20 H 0.9352 0.2466 -0.0724 0.041 Uiso 1 1 calc R . .
C21 C 1.0507(4) 0.1392(3) -0.0303(2) 0.0379(8) Uani 1 1 d . . .
H21 H 1.0788 0.1179 -0.0757 0.045 Uiso 1 1 calc R . .
C22 C 1.0953(4) 0.0938(3) 0.0339(2) 0.0417(9) Uani 1 1 d . . .
H22 H 1.1530 0.0411 0.0323 0.050 Uiso 1 1 calc R . .
C23 C 1.0564(5) 0.1249(3) 0.1002(2) 0.0486(10) Uani 1 1 d . . .
H23 H 1.0888 0.0943 0.1443 0.058 Uiso 1 1 calc R . .
C24 C 0.9700(4) 0.2008(3) 0.1025(2) 0.0390(8) Uani 1 1 d . . .
H24 H 0.9418 0.2223 0.1478 0.047 Uiso 1 1 calc R . .
C25 C 0.9162(3) 0.4302(2) 0.01749(17) 0.0230(6) Uani 1 1 d . . .
C26 C 1.0033(3) 0.4718(2) 0.07318(16) 0.0251(6) Uani 1 1 d . . .
H26 H 1.0037 0.4522 0.1225 0.030 Uiso 1 1 calc R . .
C27 C 0.9101(3) 0.4571(2) -0.05446(17) 0.0266(6) Uani 1 1 d . . .
H27 H 0.8479 0.4276 -0.0908 0.032 Uiso 1 1 calc R . .
Br1 Br 0.97833(5) 0.15779(3) -0.23302(2) 0.05229(16) Uani 1 1 d . . .
O1 O 0.7903(4) 0.3413(2) -0.20447(19) 0.0653(9) Uani 1 1 d D . .
H1 H 0.844(5) 0.297(3) -0.216(3) 0.078 Uiso 1 1 d D . .
C28 C 0.8083(5) 0.4200(3) -0.2487(3) 0.0620(12) Uani 1 1 d . . .
H28A H 0.7375 0.4660 -0.2386 0.093 Uiso 1 1 calc R . .
H28B H 0.7954 0.4032 -0.3006 0.093 Uiso 1 1 calc R . .
H28C H 0.9043 0.4448 -0.2371 0.093 Uiso 1 1 calc R . .
